data_7717938
loop_
_publ_author_name
'Kosaka, Wataru'
'Watanabe, Yudai'
'Kitayama, Taku'
'Itoh, Chisa'
'Miyasaka, Hitoshi'

_publ_section_title
;
 Introduction of substituents for tuning the redox properties of
 benzoate-bridged paddlewheel diruthenium(II,II) complexes: what does the
 OH group bring?
;
_journal_issue 5
_journal_name_full 'Dalton transactions (Cambridge, England : 2003)'
_journal_page_first 1838
_journal_page_last 1849
_journal_paper_doi 10.1039/d4dt03020f
_journal_volume 54
_journal_year 2025
_chemical_formula_moiety 'C36 H32 F4 O14 Ru2, 4(C4 H8 O)'
_chemical_formula_sum 'C52 H64 F4 O18 Ru2'
_chemical_formula_weight 1255.17
_space_group_crystal_system orthorhombic
_space_group_IT_number 61
_space_group_name_Hall '-P 2ac 2ab'
_space_group_name_H-M_alt 'P b c a'
_atom_sites_solution_hydrogens geom
_audit_creation_date 2020-08-27
_audit_creation_method
;
Olex2 1.3
(compiled Nov 21 2019 18:26:39 for OlexSys, GUI svn.r6003)
;
_audit_update_record
;
2024-12-03 deposited with the CCDC.	2024-12-11 downloaded from the CCDC.
;
_cell_angle_alpha 90
_cell_angle_beta 90
_cell_angle_gamma 90
_cell_formula_units_Z 4
_cell_length_a 14.2350(4)
_cell_length_b 18.3819(5)
_cell_length_c 20.2770(6)
_cell_measurement_reflns_used 23244
_cell_measurement_temperature 93
_cell_measurement_theta_max 31.2180
_cell_measurement_theta_min 2.3640
_cell_volume 5305.8(3)
_computing_cell_refinement 'CrysAlisPro 1.171.39.46 (Rigaku OD, 2018)'
_computing_data_collection 'CrysAlisPro 1.171.39.46 (Rigaku OD, 2018)'
_computing_data_reduction 'CrysAlisPro 1.171.39.46 (Rigaku OD, 2018)'
_computing_molecular_graphics 'Olex2 1.3 (Dolomanov et al., 2009)'
_computing_publication_material 'Olex2 1.3 (Dolomanov et al., 2009)'
_computing_structure_refinement 'SHELXL 2018/3 (Sheldrick, 2015)'
_computing_structure_solution 'SHELXT 2018/2 (Sheldrick, 2018)'
_diffrn_ambient_temperature 93
_diffrn_detector 'CCD plate'
_diffrn_detector_area_resol_mean 28.626
_diffrn_detector_type 'Rigaku Saturn724+'
_diffrn_measured_fraction_theta_full 0.998
_diffrn_measured_fraction_theta_max 0.998
_diffrn_measurement_details
;
List of Runs (angles in degrees, time in seconds):

  # Type    Start    End  Width  t~exp~   \w     \q     \k     \f   Frames
#--------------------------------------------------------------------------
  1  \w   -110.00  70.00   0.50    5.00    --  -20.00  45.00   0.00  360
  2  \w   -110.00  70.00   0.50    5.00    --  -20.00  45.00  90.00  360
;
_diffrn_measurement_device 'AFC10: Fixed Chi 2 circle'
_diffrn_measurement_device_type 'Rigaku Saturn724+ (2x2 bin mode)'
_diffrn_measurement_method 'profile data from \w-scans'
_diffrn_orient_matrix_type 'CrysAlisPro convention (1999,Acta A55,543-557)'
_diffrn_orient_matrix_UB_11 -0.0199458000
_diffrn_orient_matrix_UB_12 0.0284546000
_diffrn_orient_matrix_UB_13 -0.0190440000
_diffrn_orient_matrix_UB_21 -0.0418196000
_diffrn_orient_matrix_UB_22 -0.0205649000
_diffrn_orient_matrix_UB_23 -0.0036497000
_diffrn_orient_matrix_UB_31 -0.0182811000
_diffrn_orient_matrix_UB_32 0.0159819000
_diffrn_orient_matrix_UB_33 0.0291440000
_diffrn_radiation_collimation 0.3
_diffrn_radiation_monochromator Confocal
_diffrn_radiation_probe x-ray
_diffrn_radiation_type 'Mo K\a'
_diffrn_radiation_wavelength 0.71073
_diffrn_reflns_av_R_equivalents 0.0352
_diffrn_reflns_av_unetI/netI 0.0208
_diffrn_reflns_Laue_measured_fraction_full 0.998
_diffrn_reflns_Laue_measured_fraction_max 0.998
_diffrn_reflns_limit_h_max 12
_diffrn_reflns_limit_h_min -18
_diffrn_reflns_limit_k_max 23
_diffrn_reflns_limit_k_min -23
_diffrn_reflns_limit_l_max 19
_diffrn_reflns_limit_l_min -26
_diffrn_reflns_number 42242
_diffrn_reflns_point_group_measured_fraction_full 0.998
_diffrn_reflns_point_group_measured_fraction_max 0.998
_diffrn_reflns_theta_full 25.242
_diffrn_reflns_theta_max 27.499
_diffrn_reflns_theta_min 2.704
_diffrn_source 'Rotating Anode'
_diffrn_source_current 24.0
_diffrn_source_power 1.2
_diffrn_source_target Mo
_diffrn_source_type 'Rotating Anode'
_diffrn_source_voltage 50.0
_exptl_absorpt_coefficient_mu 0.657
_exptl_absorpt_correction_T_max 1.00000
_exptl_absorpt_correction_T_min 0.63329
_exptl_absorpt_correction_type multi-scan
_exptl_absorpt_process_details
;
CrysAlisPro 1.171.39.46 (Rigaku Oxford Diffraction, 2018)
Empirical absorption correction using spherical harmonics,
 implemented in SCALE3 ABSPACK scaling algorithm.
;
_exptl_crystal_colour brown
_exptl_crystal_colour_primary brown
_exptl_crystal_density_diffrn 1.571
_exptl_crystal_description block
_exptl_crystal_F_000 2576
_exptl_crystal_size_max 0.123
_exptl_crystal_size_mid 0.116
_exptl_crystal_size_min 0.094
_refine_diff_density_max 0.527
_refine_diff_density_min -0.287
_refine_diff_density_rms 0.062
_refine_ls_extinction_method none
_refine_ls_goodness_of_fit_ref 1.036
_refine_ls_hydrogen_treatment constr
_refine_ls_matrix_type full
_refine_ls_number_parameters 439
_refine_ls_number_reflns 6087
_refine_ls_number_restraints 97
_refine_ls_restrained_S_all 1.051
_refine_ls_R_factor_all 0.0515
_refine_ls_R_factor_gt 0.0351
_refine_ls_shift/su_max 0.003
_refine_ls_shift/su_mean 0.000
_refine_ls_structure_factor_coef Fsqd
_refine_ls_weighting_details 'w=1/[\s^2^(Fo^2^)+(0.0335P)^2^+5.0549P] where P=(Fo^2^+2Fc^2^)/3'
_refine_ls_weighting_scheme calc
_refine_ls_wR_factor_gt 0.0781
_refine_ls_wR_factor_ref 0.0850
_reflns_Friedel_coverage 0.000
_reflns_number_gt 4698
_reflns_number_total 6087
_reflns_threshold_expression 'I > 2\s(I)'
_cod_data_source_file d4dt03020f2.cif
_cod_data_source_block ru_3-f-4-oh
_cod_database_code 7717938
_shelx_shelxl_version_number 2018/3
_chemical_oxdiff_formula Ru2C36H32O14F4
_shelx_space_group_comment
;
The symmetry employed for this shelxl refinement is uniquely defined
by the following loop, which should always be used as a source of
symmetry information in preference to the above space-group names.
They are only intended as comments.
;
_reflns_odcompleteness_completeness 92.29
_reflns_odcompleteness_iscentric 1
_reflns_odcompleteness_theta 31.12
_olex2_refinement_description
;
1. Fixed Uiso
 At 1.2 times of:
  All C(H) groups, All C(H,H) groups, All C(H,H,H,H) groups
 At 1.5 times of:
  All O(H) groups
2. Restrained distances
 C23-C24 \\sim C23A-C24A
 with sigma of 0.02
 C21-C22 \\sim C21A-C22A
 with sigma of 0.02
 C23-O9 \\sim C23A-O9A
 with sigma of 0.02
 C20-C21 \\sim C20-C21A
 with sigma of 0.02
 C24-C25 \\sim C24A-C25A
 with sigma of 0.02
 C22-O8 \\sim C22A-O8A
 with sigma of 0.02
 C24-O9 \\sim C24A-O9A
 with sigma of 0.04
 C21-O8 \\sim C21A-O8A
 with sigma of 0.04
 C25-C26 \\sim C25A-C26A
 with sigma of 0.02
 C19-O8 \\sim C19-O8A
 with sigma of 0.02
 C19-C22 \\sim C19-C22A
 with sigma of 0.04
 C24-C26 \\sim C24A-C26A
 with sigma of 0.04
 C26-O9 \\sim C26A-O9A
 with sigma of 0.02
 C20-C22 \\sim C20-C22A
 with sigma of 0.04
 C25-O9 \\sim C25A-O9A
 with sigma of 0.04
 C23-C25 \\sim C23A-C25A
 with sigma of 0.04
 C23-C26 \\sim C23A-C26A
 with sigma of 0.04
3. Rigid bond restraints
 C23A, C24A, C25A, C26A, O9A
 with sigma for 1-2 distances of 0.01 and sigma for 1-3 distances of 0.01
 C19, C20, C21A, C22A, O8A
 with sigma for 1-2 distances of 0.01 and sigma for 1-3 distances of 0.01
4. Uiso/Uaniso restraints and constraints
C23A \\sim C24A \\sim C25A \\sim C26A \\sim O9A: within 1.7A with sigma of 0.01
and sigma for terminal atoms of 0.02 within 1.7A
C19 \\sim C20 \\sim C21A \\sim C22A \\sim O8A: within 1.7A with sigma of 0.01
and sigma for terminal atoms of 0.02 within 1.7A
5. Others
 Sof(H4)=Sof(F1A)=1-FVAR(1)
 Sof(H6)=Sof(F1)=FVAR(1)
 Sof(H11)=Sof(F2A)=1-FVAR(2)
 Sof(H13)=Sof(F2)=FVAR(2)
 Sof(C23A)=Sof(H23C)=Sof(H23D)=Sof(C24A)=Sof(H24C)=Sof(H24D)=Sof(C25A)=
 Sof(H25C)=Sof(H25D)=Sof(C26A)=Sof(H26C)=Sof(H26D)=Sof(O9A)=1-FVAR(3)
 Sof(C23)=Sof(H23A)=Sof(H23B)=Sof(C24)=Sof(H24A)=Sof(H24B)=Sof(C25)=Sof(H25A)=
 Sof(H25B)=Sof(C26)=Sof(H26A)=Sof(H26B)=Sof(O9)=FVAR(3)
 Sof(H19C)=Sof(H19D)=Sof(H20C)=Sof(H20D)=Sof(C21A)=Sof(H21C)=Sof(H21D)=
 Sof(C22A)=Sof(H22C)=Sof(H22D)=Sof(O8A)=1-FVAR(4)
 Sof(H19A)=Sof(H19B)=Sof(H20A)=Sof(H20B)=Sof(C21)=Sof(H21A)=Sof(H21B)=Sof(C22)=
 Sof(H22A)=Sof(H22B)=Sof(O8)=FVAR(4)
6.a Secondary CH2 refined with riding coordinates:
 C15(H15A,H15B), C16(H16A,H16B), C17(H17A,H17B), C18(H18A,H18B), C19(H19A,
 H19B), C19(H19C,H19D), C20(H20A,H20B), C20(H20C,H20D), C21(H21A,H21B),
 C21A(H21C,H21D), C22(H22A,H22B), C22A(H22C,H22D), C23(H23A,H23B), C24(H24A,
 H24B), C25(H25A,H25B), C26(H26A,H26B), C23A(H23C,H23D), C24A(H24C,H24D),
 C25A(H25C,H25D), C26A(H26C,H26D)
6.b Aromatic/amide H refined with riding coordinates:
 C3(H3), C4(H4), C6(H6), C7(H7), C10(H10), C11(H11), C13(H13), C14(H14)
6.c Idealised tetrahedral OH refined as rotating group:
 O3(H3A), O6(H6A)
;
_olex2_submission_special_instructions 'No special instructions were received'
_oxdiff_exptl_absorpt_empirical_details
;
Empirical correction (ABSPACK) includes:
- Absorption correction using spherical harmonics
- Frame scaling
- Detector area scaling
;
_oxdiff_exptl_absorpt_empirical_full_max 1.555
_oxdiff_exptl_absorpt_empirical_full_min 0.562

loop_
_space_group_symop_operation_xyz
'x, y, z'
'-x+1/2, -y, z+1/2'
'-x, y+1/2, -z+1/2'
'x+1/2, -y+1/2, -z'
'-x, -y, -z'
'x-1/2, y, -z-1/2'
'x, -y-1/2, z-1/2'
'-x-1/2, y-1/2, z'

loop_
_atom_site_label
_atom_site_type_symbol
_atom_site_fract_x
_atom_site_fract_y
_atom_site_fract_z
_atom_site_U_iso_or_equiv
_atom_site_adp_type
_atom_site_occupancy
_atom_site_site_symmetry_order
_atom_site_calc_flag
_atom_site_refinement_flags_posn
_atom_site_refinement_flags_adp
_atom_site_refinement_flags_occupancy
_atom_site_disorder_assembly
_atom_site_disorder_group
C1 C 0.68137(17) 0.47459(13) 0.52039(11) 0.0314(5) Uani 1 1 d . . . . .
C2 C 0.78194(17) 0.45889(13) 0.53158(11) 0.0335(5) Uani 1 1 d . . . . .
C3 C 0.82997(18) 0.48963(17) 0.58442(13) 0.0449(7) Uani 1 1 d . . . . .
H3 H 0.7999 0.5223 0.6124 0.054 Uiso 1 1 calc R U . . .
C4 C 0.92244(19) 0.47126(19) 0.59488(14) 0.0517(8) Uani 1 1 d . . . . .
H4 H 0.9535 0.4915 0.6308 0.062 Uiso 0.157(5) 1 calc R U P A 2
C5 C 0.9715(2) 0.42384(18) 0.55424(14) 0.0460(7) Uani 1 1 d . . . . .
C6 C 0.92302(19) 0.39564(16) 0.50100(14) 0.0451(7) Uani 1 1 d . . . . .
H6 H 0.9541 0.3651 0.4717 0.054 Uiso 0.843(5) 1 calc R U P A 1
C7 C 0.83000(18) 0.41169(14) 0.49038(13) 0.0399(6) Uani 1 1 d . . . . .
H7 H 0.7988 0.3905 0.4550 0.048 Uiso 1 1 calc R U . . .
C8 C 0.45376(16) 0.40127(13) 0.58968(11) 0.0305(5) Uani 1 1 d . . . . .
C9 C 0.42510(16) 0.34690(13) 0.63948(12) 0.0327(5) Uani 1 1 d . . . . .
C10 C 0.41098(18) 0.27499(14) 0.62214(13) 0.0407(6) Uani 1 1 d . . . . .
H10 H 0.4209 0.2599 0.5789 0.049 Uiso 1 1 calc R U . . .
C11 C 0.3824(2) 0.22628(15) 0.66892(15) 0.0485(7) Uani 1 1 d . . . . .
H11 H 0.3746 0.1779 0.6568 0.058 Uiso 0.388(5) 1 calc R U P B 2
C12 C 0.36441(18) 0.24589(16) 0.73373(14) 0.0448(7) Uani 1 1 d . . . . .
C13 C 0.38044(18) 0.31784(15) 0.75055(14) 0.0420(6) Uani 1 1 d . . . . .
H13 H 0.3708 0.3327 0.7939 0.050 Uiso 0.612(5) 1 calc R U P B 1
C14 C 0.41026(17) 0.36773(14) 0.70480(12) 0.0367(5) Uani 1 1 d . . . . .
H14 H 0.4206 0.4157 0.7174 0.044 Uiso 1 1 calc R U . . .
C15 C 0.4535(3) 0.70314(16) 0.60376(16) 0.0586(8) Uani 1 1 d . . . . .
H15A H 0.4367 0.7031 0.5574 0.070 Uiso 1 1 calc R U . . .
H15B H 0.4975 0.7424 0.6117 0.070 Uiso 1 1 calc R U . . .
C16 C 0.3683(2) 0.7118(2) 0.64561(18) 0.0729(11) Uani 1 1 d . . . . .
H16A H 0.3152 0.6855 0.6275 0.087 Uiso 1 1 calc R U . . .
H16B H 0.3515 0.7627 0.6507 0.087 Uiso 1 1 calc R U . . .
C17 C 0.3998(2) 0.67944(18) 0.70971(16) 0.0590(9) Uani 1 1 d . . . . .
H17A H 0.3467 0.6628 0.7356 0.071 Uiso 1 1 calc R U . . .
H17B H 0.4358 0.7142 0.7354 0.071 Uiso 1 1 calc R U . . .
C18 C 0.4607(2) 0.61604(15) 0.68784(13) 0.0456(7) Uani 1 1 d . . . . .
H18A H 0.5131 0.6096 0.7179 0.055 Uiso 1 1 calc R U . . .
H18B H 0.4243 0.5715 0.6869 0.055 Uiso 1 1 calc R U . . .
F1 F 0.96887(14) 0.49626(15) 0.64797(10) 0.0712(9) Uani 0.843(5) 1 d . . P A 1
F1A F 0.9687(8) 0.3487(8) 0.4757(7) 0.080(5) Uani 0.157(5) 1 d . . P A 2
F2 F 0.3661(2) 0.15890(13) 0.65653(12) 0.0596(11) Uani 0.612(5) 1 d . . P B 1
F2A F 0.3647(3) 0.3271(3) 0.80730(19) 0.0611(16) Uani 0.388(5) 1 d . . P B 2
O1 O 0.64183(11) 0.52249(9) 0.55577(8) 0.0325(4) Uani 1 1 d . . . . .
O2 O 0.63957(11) 0.43765(9) 0.47607(8) 0.0330(4) Uani 1 1 d . . . . .
O3 O 1.06149(14) 0.40471(14) 0.56273(11) 0.0619(6) Uani 1 1 d . . . . .
H3A H 1.0808 0.4213 0.5977 0.093 Uiso 1 1 calc R U . . .
O4 O 0.46592(12) 0.46627(9) 0.60873(8) 0.0322(4) Uani 1 1 d . . . . .
O5 O 0.46465(12) 0.37965(9) 0.53056(8) 0.0337(4) Uani 1 1 d . . . . .
O6 O 0.33388(16) 0.19438(12) 0.77555(10) 0.0577(6) Uani 1 1 d . . . . .
H6A H 0.3214 0.2130 0.8113 0.087 Uiso 1 1 calc R U . . .
O7 O 0.49419(11) 0.63398(9) 0.62239(8) 0.0355(4) Uani 1 1 d . . . . .
Ru1 Ru 0.50103(2) 0.54329(2) 0.53982(2) 0.02796(7) Uani 1 1 d . . . . .
C19 C 1.2124(3) 0.4978(2) 0.67485(17) 0.0681(9) Uani 1 1 d D U . . .
H19A H 1.1724 0.5361 0.6577 0.082 Uiso 0.834(5) 1 calc R U P C 1
H19B H 1.2723 0.4997 0.6521 0.082 Uiso 0.834(5) 1 calc R U P C 1
H19C H 1.2228 0.5431 0.6515 0.082 Uiso 0.166(5) 1 calc R U P C 2
H19D H 1.2540 0.4608 0.6572 0.082 Uiso 0.166(5) 1 calc R U P C 2
C20 C 1.2264(2) 0.50712(16) 0.74859(15) 0.0539(7) Uani 1 1 d D U . . .
H20A H 1.2192 0.5575 0.7619 0.065 Uiso 0.834(5) 1 calc R U P C 1
H20B H 1.2874 0.4895 0.7626 0.065 Uiso 0.834(5) 1 calc R U P C 1
H20C H 1.2927 0.5076 0.7596 0.065 Uiso 0.166(5) 1 calc R U P C 2
H20D H 1.1979 0.5520 0.7638 0.065 Uiso 0.166(5) 1 calc R U P C 2
C21 C 1.1471(4) 0.4598(2) 0.7753(3) 0.0627(14) Uani 0.834(5) 1 d D . P C 1
H21A H 1.1609 0.4430 0.8197 0.075 Uiso 0.834(5) 1 calc R U P C 1
H21B H 1.0880 0.4860 0.7757 0.075 Uiso 0.834(5) 1 calc R U P C 1
C21A C 1.1786(15) 0.4426(12) 0.7785(11) 0.058(4) Uani 0.166(5) 1 d D U P C 2
H21C H 1.1560 0.4518 0.8229 0.069 Uiso 0.166(5) 1 calc R U P C 2
H21D H 1.2173 0.3992 0.7778 0.069 Uiso 0.166(5) 1 calc R U P C 2
C22 C 1.1443(2) 0.39760(19) 0.72761(17) 0.0452(9) Uani 0.834(5) 1 d D . P C 1
H22A H 1.1888 0.3602 0.7404 0.054 Uiso 0.834(5) 1 calc R U P C 1
H22B H 1.0820 0.3763 0.7262 0.054 Uiso 0.834(5) 1 calc R U P C 1
C22A C 1.0999(13) 0.4408(13) 0.7274(9) 0.071(4) Uani 0.166(5) 1 d D U P C 2
H22C H 1.0851 0.3909 0.7161 0.086 Uiso 0.166(5) 1 calc R U P C 2
H22D H 1.0438 0.4633 0.7455 0.086 Uiso 0.166(5) 1 calc R U P C 2
O8 O 1.16839(17) 0.42701(16) 0.66539(11) 0.0521(8) Uani 0.834(5) 1 d D . P C 1
O8A O 1.1287(9) 0.4784(10) 0.6714(7) 0.072(3) Uani 0.166(5) 1 d D U P C 2
C23 C 0.3091(3) 0.2109(3) 0.9449(2) 0.0435(12) Uani 0.705(6) 1 d D . P D 1
H23A H 0.3560 0.2355 0.9714 0.052 Uiso 0.705(6) 1 calc R U P D 1
H23B H 0.3359 0.1659 0.9285 0.052 Uiso 0.705(6) 1 calc R U P D 1
C24 C 0.2243(5) 0.1955(4) 0.9850(3) 0.075(2) Uani 0.705(6) 1 d D . P D 1
H24A H 0.2235 0.1451 0.9993 0.090 Uiso 0.705(6) 1 calc R U P D 1
H24B H 0.2220 0.2268 1.0235 0.090 Uiso 0.705(6) 1 calc R U P D 1
C25 C 0.1452(3) 0.2108(4) 0.9401(3) 0.0751(17) Uani 0.705(6) 1 d D . P D 1
H25A H 0.0898 0.2260 0.9644 0.090 Uiso 0.705(6) 1 calc R U P D 1
H25B H 0.1298 0.1686 0.9135 0.090 Uiso 0.705(6) 1 calc R U P D 1
C26 C 0.1841(3) 0.2731(2) 0.8975(3) 0.0514(12) Uani 0.705(6) 1 d D . P D 1
H26A H 0.1540 0.2742 0.8546 0.062 Uiso 0.705(6) 1 calc R U P D 1
H26B H 0.1755 0.3198 0.9190 0.062 Uiso 0.705(6) 1 calc R U P D 1
O9 O 0.28135(19) 0.25556(17) 0.89175(13) 0.0454(9) Uani 0.705(6) 1 d D . P D 1
C23A C 0.2835(12) 0.1888(11) 0.9363(7) 0.081(4) Uani 0.295(6) 1 d D U P D 2
H23C H 0.3471 0.2074 0.9395 0.097 Uiso 0.295(6) 1 calc R U P D 2
H23D H 0.2850 0.1370 0.9457 0.097 Uiso 0.295(6) 1 calc R U P D 2
C24A C 0.2214(13) 0.2270(11) 0.9855(7) 0.079(4) Uani 0.295(6) 1 d D U P D 2
H24C H 0.1893 0.1922 1.0135 0.095 Uiso 0.295(6) 1 calc R U P D 2
H24D H 0.2578 0.2597 1.0130 0.095 Uiso 0.295(6) 1 calc R U P D 2
C25A C 0.1551(10) 0.2670(10) 0.9458(7) 0.081(4) Uani 0.295(6) 1 d D U P D 2
H25C H 0.1693 0.3186 0.9465 0.097 Uiso 0.295(6) 1 calc R U P D 2
H25D H 0.0915 0.2598 0.9618 0.097 Uiso 0.295(6) 1 calc R U P D 2
C26A C 0.1656(10) 0.2371(10) 0.8779(6) 0.081(3) Uani 0.295(6) 1 d D U P D 2
H26C H 0.1139 0.2044 0.8680 0.097 Uiso 0.295(6) 1 calc R U P D 2
H26D H 0.1648 0.2763 0.8459 0.097 Uiso 0.295(6) 1 calc R U P D 2
O9A O 0.2494(5) 0.2001(6) 0.8743(4) 0.070(3) Uani 0.295(6) 1 d D U P D 2

loop_
_atom_site_aniso_label
_atom_site_aniso_U_11
_atom_site_aniso_U_22
_atom_site_aniso_U_33
_atom_site_aniso_U_23
_atom_site_aniso_U_13
_atom_site_aniso_U_12
C1 0.0316(13) 0.0372(12) 0.0254(11) 0.0016(10) 0.0003(10) -0.0075(10)
C2 0.0283(12) 0.0421(14) 0.0302(12) -0.0002(10) -0.0001(10) -0.0058(10)
C3 0.0321(14) 0.0662(18) 0.0365(14) -0.0132(13) 0.0016(11) -0.0040(13)
C4 0.0346(15) 0.085(2) 0.0359(15) -0.0154(14) -0.0055(12) -0.0064(15)
C5 0.0303(13) 0.0646(19) 0.0431(15) -0.0008(14) -0.0037(12) -0.0002(13)
C6 0.0375(15) 0.0485(16) 0.0492(17) -0.0121(13) -0.0021(13) 0.0008(13)
C7 0.0332(14) 0.0466(15) 0.0400(14) -0.0093(12) -0.0051(11) -0.0029(11)
C8 0.0238(12) 0.0373(13) 0.0305(12) -0.0015(10) -0.0008(10) -0.0015(10)
C9 0.0244(12) 0.0394(13) 0.0343(13) 0.0037(10) -0.0038(10) -0.0012(10)
C10 0.0423(15) 0.0444(14) 0.0353(14) 0.0032(11) -0.0034(12) -0.0066(12)
C11 0.0494(17) 0.0411(15) 0.0549(18) 0.0121(13) -0.0119(14) -0.0130(13)
C12 0.0291(13) 0.0619(18) 0.0433(15) 0.0230(13) -0.0089(12) -0.0074(12)
C13 0.0289(14) 0.0553(16) 0.0417(15) 0.0106(13) 0.0005(11) 0.0016(12)
C14 0.0306(13) 0.0427(14) 0.0368(13) 0.0012(11) 0.0003(10) 0.0016(11)
C15 0.084(2) 0.0391(15) 0.0524(18) -0.0084(13) -0.0017(17) 0.0088(16)
C16 0.058(2) 0.072(2) 0.088(3) -0.033(2) -0.011(2) 0.0175(18)
C17 0.0458(17) 0.069(2) 0.063(2) -0.0253(16) 0.0144(16) -0.0072(15)
C18 0.0517(16) 0.0448(15) 0.0404(15) -0.0098(12) 0.0126(13) -0.0082(13)
F1 0.0379(11) 0.123(2) 0.0526(14) -0.0463(13) -0.0148(10) 0.0067(12)
F1A 0.038(6) 0.109(11) 0.092(10) -0.060(8) -0.022(6) 0.020(7)
F2 0.111(3) 0.0302(14) 0.0373(15) -0.0040(10) 0.0032(15) -0.0177(15)
F2A 0.082(4) 0.073(3) 0.028(2) -0.009(2) 0.014(2) 0.015(3)
O1 0.0284(8) 0.0402(9) 0.0289(8) -0.0056(7) -0.0006(7) -0.0054(7)
O2 0.0282(9) 0.0385(9) 0.0321(9) -0.0065(7) -0.0030(7) -0.0035(7)
O3 0.0363(11) 0.0941(18) 0.0553(13) -0.0184(12) -0.0111(10) 0.0080(11)
O4 0.0347(8) 0.0341(9) 0.0278(8) -0.0031(7) 0.0011(7) -0.0052(7)
O5 0.0368(9) 0.0341(9) 0.0302(9) -0.0021(7) 0.0016(7) -0.0075(7)
O6 0.0560(13) 0.0676(14) 0.0495(12) 0.0262(10) -0.0096(11) -0.0183(11)
O7 0.0370(9) 0.0350(8) 0.0344(9) -0.0071(7) 0.0035(8) -0.0033(7)
Ru1 0.02701(11) 0.03159(11) 0.02528(11) -0.00395(7) -0.00030(8) -0.00523(8)
C19 0.066(2) 0.071(2) 0.067(2) 0.0228(17) -0.0065(18) -0.0012(18)
C20 0.0548(18) 0.0447(16) 0.0621(18) -0.0085(14) 0.0069(15) 0.0004(13)
C21 0.067(3) 0.060(3) 0.062(3) -0.021(2) 0.024(3) -0.010(2)
C21A 0.057(7) 0.055(7) 0.062(6) -0.007(6) 0.019(6) 0.003(6)
C22 0.0365(19) 0.0416(19) 0.058(2) -0.0061(15) 0.0017(16) 0.0021(15)
C22A 0.057(7) 0.084(8) 0.073(7) -0.015(7) 0.009(6) -0.005(6)
O8 0.0401(14) 0.0725(19) 0.0436(14) -0.0017(12) -0.0097(11) -0.0050(13)
O8A 0.054(6) 0.092(7) 0.070(6) -0.013(6) -0.002(5) 0.006(6)
C23 0.041(3) 0.052(3) 0.037(2) 0.0092(19) 0.0018(19) 0.007(2)
C24 0.068(4) 0.085(5) 0.072(4) 0.032(4) 0.033(3) 0.015(4)
C25 0.042(3) 0.095(5) 0.088(4) -0.006(3) 0.020(3) -0.010(3)
C26 0.053(3) 0.043(2) 0.058(3) -0.010(2) -0.019(2) 0.019(2)
O9 0.0457(16) 0.0548(19) 0.0358(15) 0.0135(13) 0.0043(12) -0.0035(14)
C23A 0.067(7) 0.111(9) 0.066(6) 0.000(6) 0.005(5) 0.027(6)
C24A 0.067(7) 0.116(9) 0.055(6) -0.020(6) -0.001(5) 0.010(7)
C25A 0.061(6) 0.107(9) 0.074(6) -0.038(6) -0.006(5) 0.026(6)
C26A 0.064(6) 0.116(9) 0.063(6) -0.018(6) -0.010(5) 0.020(6)
O9A 0.054(4) 0.109(7) 0.047(4) -0.031(4) 0.009(3) 0.008(4)

loop_
_atom_type_symbol
_atom_type_description
_atom_type_scat_dispersion_real
_atom_type_scat_dispersion_imag
_atom_type_scat_source
C C 0.0033 0.0016 'International Tables Vol C Tables 4.2.6.8 and 6.1.1.4'
H H 0.0000 0.0000 'International Tables Vol C Tables 4.2.6.8 and 6.1.1.4'
F F 0.0171 0.0103 'International Tables Vol C Tables 4.2.6.8 and 6.1.1.4'
O O 0.0106 0.0060 'International Tables Vol C Tables 4.2.6.8 and 6.1.1.4'
Ru Ru -1.2594 0.8363 'International Tables Vol C Tables 4.2.6.8 and 6.1.1.4'

loop_
_geom_angle_atom_site_label_1
_geom_angle_atom_site_label_2
_geom_angle_atom_site_label_3
_geom_angle
_geom_angle_site_symmetry_1
_geom_angle_site_symmetry_3
_geom_angle_publ_flag
O1 C1 C2 118.6(2) . . ?
O1 C1 O2 124.2(2) . . ?
O2 C1 C2 117.2(2) . . ?
C3 C2 C1 121.0(2) . . ?
C7 C2 C1 120.5(2) . . ?
C7 C2 C3 118.4(2) . . ?
C2 C3 H3 120.3 . . ?
C4 C3 C2 119.3(3) . . ?
C4 C3 H3 120.3 . . ?
C3 C4 H4 118.5 . . ?
C3 C4 C5 122.9(3) . . ?
C5 C4 H4 118.5 . . ?
F1 C4 C3 120.7(3) . . ?
F1 C4 C5 116.3(3) . . ?
C6 C5 C4 116.7(3) . . ?
O3 C5 C4 124.7(3) . . ?
O3 C5 C6 118.6(3) . . ?
C5 C6 H6 119.2 . . ?
C7 C6 C5 121.5(3) . . ?
C7 C6 H6 119.2 . . ?
F1A C6 C5 109.5(6) . . ?
F1A C6 C7 127.7(6) . . ?
C2 C7 H7 119.5 . . ?
C6 C7 C2 121.1(2) . . ?
C6 C7 H7 119.5 . . ?
O4 C8 C9 117.8(2) . . ?
O4 C8 O5 124.4(2) . . ?
O5 C8 C9 117.8(2) . . ?
C10 C9 C8 120.8(2) . . ?
C10 C9 C14 118.8(2) . . ?
C14 C9 C8 120.3(2) . . ?
C9 C10 H10 120.2 . . ?
C11 C10 C9 119.6(3) . . ?
C11 C10 H10 120.2 . . ?
C10 C11 H11 118.6 . . ?
C10 C11 C12 122.9(3) . . ?
C12 C11 H11 118.6 . . ?
F2 C11 C10 123.3(3) . . ?
F2 C11 C12 113.8(3) . . ?
C13 C12 C11 116.8(2) . . ?
O6 C12 C11 118.3(3) . . ?
O6 C12 C13 124.8(3) . . ?
C12 C13 H13 119.2 . . ?
C14 C13 C12 121.5(3) . . ?
C14 C13 H13 119.2 . . ?
F2A C13 C12 110.2(3) . . ?
F2A C13 C14 128.3(4) . . ?
C9 C14 H14 119.8 . . ?
C13 C14 C9 120.4(3) . . ?
C13 C14 H14 119.8 . . ?
H15A C15 H15B 108.7 . . ?
C16 C15 H15A 110.6 . . ?
C16 C15 H15B 110.6 . . ?
O7 C15 H15A 110.6 . . ?
O7 C15 H15B 110.6 . . ?
O7 C15 C16 105.8(3) . . ?
C15 C16 H16A 111.4 . . ?
C15 C16 H16B 111.4 . . ?
C15 C16 C17 102.0(3) . . ?
H16A C16 H16B 109.2 . . ?
C17 C16 H16A 111.4 . . ?
C17 C16 H16B 111.4 . . ?
C16 C17 H17A 111.2 . . ?
C16 C17 H17B 111.2 . . ?
C16 C17 C18 102.9(2) . . ?
H17A C17 H17B 109.1 . . ?
C18 C17 H17A 111.2 . . ?
C18 C17 H17B 111.2 . . ?
C17 C18 H18A 110.5 . . ?
C17 C18 H18B 110.5 . . ?
H18A C18 H18B 108.7 . . ?
O7 C18 C17 106.3(2) . . ?
O7 C18 H18A 110.5 . . ?
O7 C18 H18B 110.5 . . ?
C1 O1 Ru1 118.09(15) . . ?
C1 O2 Ru1 118.31(15) . 5_666 ?
C5 O3 H3A 109.5 . . ?
C8 O4 Ru1 118.45(14) . . ?
C8 O5 Ru1 117.70(15) . 5_666 ?
C12 O6 H6A 109.5 . . ?
C15 O7 C18 107.9(2) . . ?
C15 O7 Ru1 116.80(16) . . ?
C18 O7 Ru1 120.13(14) . . ?
O1 Ru1 O5 90.32(7) . 5_666 ?
O1 Ru1 O7 93.42(6) . . ?
O1 Ru1 Ru1 89.66(4) . 5_666 ?
O2 Ru1 O1 179.14(6) 5_666 . ?
O2 Ru1 O5 90.29(7) 5_666 5_666 ?
O2 Ru1 O7 87.18(6) 5_666 . ?
O2 Ru1 Ru1 89.73(4) 5_666 5_666 ?
O4 Ru1 O1 90.12(7) . . ?
O4 Ru1 O2 89.26(7) . 5_666 ?
O4 Ru1 O5 179.26(6) . 5_666 ?
O4 Ru1 O7 89.67(6) . . ?
O4 Ru1 Ru1 89.86(5) . 5_666 ?
O5 Ru1 O7 90.89(6) 5_666 . ?
O5 Ru1 Ru1 89.55(5) 5_666 5_666 ?
Ru1 Ru1 O7 176.88(4) 5_666 . ?
H19A C19 H19B 108.6 . . ?
H19C C19 H19D 109.2 . . ?
C20 C19 H19A 110.4 . . ?
C20 C19 H19B 110.4 . . ?
C20 C19 H19C 111.3 . . ?
C20 C19 H19D 111.3 . . ?
O8 C19 H19A 110.4 . . ?
O8 C19 H19B 110.4 . . ?
O8 C19 C20 106.7(3) . . ?
O8A C19 H19C 111.3 . . ?
O8A C19 H19D 111.3 . . ?
O8A C19 C20 102.3(7) . . ?
C19 C20 H20A 111.6 . . ?
C19 C20 H20B 111.6 . . ?
C19 C20 H20C 110.9 . . ?
C19 C20 H20D 110.9 . . ?
C19 C20 C21 100.9(3) . . ?
H20A C20 H20B 109.4 . . ?
H20C C20 H20D 108.9 . . ?
C21 C20 H20A 111.6 . . ?
C21 C20 H20B 111.6 . . ?
C21A C20 C19 104.5(10) . . ?
C21A C20 H20C 110.9 . . ?
C21A C20 H20D 110.9 . . ?
C20 C21 H21A 111.2 . . ?
C20 C21 H21B 111.2 . . ?
H21A C21 H21B 109.1 . . ?
C22 C21 C20 103.0(3) . . ?
C22 C21 H21A 111.2 . . ?
C22 C21 H21B 111.2 . . ?
C20 C21A H21C 112.9 . . ?
C20 C21A H21D 112.9 . . ?
C20 C21A C22A 94.3(12) . . ?
H21C C21A H21D 110.3 . . ?
C22A C21A H21C 112.9 . . ?
C22A C21A H21D 112.9 . . ?
C21 C22 H22A 110.5 . . ?
C21 C22 H22B 110.5 . . ?
H22A C22 H22B 108.7 . . ?
O8 C22 C21 106.1(3) . . ?
O8 C22 H22A 110.5 . . ?
O8 C22 H22B 110.5 . . ?
C21A C22A H22C 109.9 . . ?
C21A C22A H22D 109.9 . . ?
H22C C22A H22D 108.3 . . ?
O8A C22A C21A 109.1(13) . . ?
O8A C22A H22C 109.9 . . ?
O8A C22A H22D 109.9 . . ?
C22 O8 C19 109.2(2) . . ?
C19 O8A C22A 112.2(12) . . ?
H23A C23 H23B 108.5 . . ?
C24 C23 H23A 110.2 . . ?
C24 C23 H23B 110.2 . . ?
O9 C23 H23A 110.2 . . ?
O9 C23 H23B 110.2 . . ?
O9 C23 C24 107.6(4) . . ?
C23 C24 H24A 110.9 . . ?
C23 C24 H24B 110.9 . . ?
H24A C24 H24B 108.9 . . ?
C25 C24 C23 104.3(4) . . ?
C25 C24 H24A 110.9 . . ?
C25 C24 H24B 110.9 . . ?
C24 C25 H25A 111.3 . . ?
C24 C25 H25B 111.3 . . ?
C24 C25 C26 102.3(4) . . ?
H25A C25 H25B 109.2 . . ?
C26 C25 H25A 111.3 . . ?
C26 C25 H25B 111.3 . . ?
C25 C26 H26A 111.1 . . ?
C25 C26 H26B 111.1 . . ?
H26A C26 H26B 109.1 . . ?
O9 C26 C25 103.2(3) . . ?
O9 C26 H26A 111.1 . . ?
O9 C26 H26B 111.1 . . ?
C23 O9 C26 109.9(3) . . ?
H23C C23A H23D 108.3 . . ?
C24A C23A H23C 109.8 . . ?
C24A C23A H23D 109.8 . . ?
O9A C23A H23C 109.8 . . ?
O9A C23A H23D 109.8 . . ?
O9A C23A C24A 109.2(11) . . ?
C23A C24A H24C 110.8 . . ?
C23A C24A H24D 110.8 . . ?
H24C C24A H24D 108.9 . . ?
C25A C24A C23A 104.6(11) . . ?
C25A C24A H24C 110.8 . . ?
C25A C24A H24D 110.8 . . ?
C24A C25A H25C 110.7 . . ?
C24A C25A H25D 110.7 . . ?
C24A C25A C26A 105.2(10) . . ?
H25C C25A H25D 108.8 . . ?
C26A C25A H25C 110.7 . . ?
C26A C25A H25D 110.7 . . ?
C25A C26A H26C 110.0 . . ?
C25A C26A H26D 110.0 . . ?
H26C C26A H26D 108.4 . . ?
O9A C26A C25A 108.6(9) . . ?
O9A C26A H26C 110.0 . . ?
O9A C26A H26D 110.0 . . ?
C23A O9A C26A 109.6(9) . . ?

loop_
_geom_bond_atom_site_label_1
_geom_bond_atom_site_label_2
_geom_bond_distance
_geom_bond_site_symmetry_2
_geom_bond_publ_flag
C1 C2 1.478(3) . ?
C1 O1 1.268(3) . ?
C1 O2 1.274(3) . ?
C2 C3 1.391(3) . ?
C2 C7 1.385(3) . ?
C3 H3 0.9300 . ?
C3 C4 1.375(4) . ?
C4 H4 0.9300 . ?
C4 C5 1.388(4) . ?
C4 F1 1.344(3) . ?
C5 C6 1.382(4) . ?
C5 O3 1.340(3) . ?
C6 H6 0.9300 . ?
C6 C7 1.374(4) . ?
C6 F1A 1.197(12) . ?
C7 H7 0.9300 . ?
C8 C9 1.478(3) . ?
C8 O4 1.268(3) . ?
C8 O5 1.272(3) . ?
C9 C10 1.383(3) . ?
C9 C14 1.395(3) . ?
C10 H10 0.9300 . ?
C10 C11 1.367(4) . ?
C11 H11 0.9300 . ?
C11 C12 1.387(4) . ?
C11 F2 1.285(4) . ?
C12 C13 1.385(4) . ?
C12 O6 1.343(3) . ?
C13 H13 0.9300 . ?
C13 C14 1.372(4) . ?
C13 F2A 1.185(5) . ?
C14 H14 0.9300 . ?
C15 H15A 0.9700 . ?
C15 H15B 0.9700 . ?
C15 C16 1.489(5) . ?
C15 O7 1.447(3) . ?
C16 H16A 0.9700 . ?
C16 H16B 0.9700 . ?
C16 C17 1.499(5) . ?
C17 H17A 0.9700 . ?
C17 H17B 0.9700 . ?
C17 C18 1.518(4) . ?
C18 H18A 0.9700 . ?
C18 H18B 0.9700 . ?
C18 O7 1.448(3) . ?
O1 Ru1 2.0658(16) . ?
O2 Ru1 2.0573(16) 5_666 ?
O3 H3A 0.8200 . ?
O4 Ru1 2.0510(16) . ?
O5 Ru1 2.0692(16) 5_666 ?
O6 H6A 0.8200 . ?
O7 Ru1 2.3646(16) . ?
Ru1 O2 2.0573(16) 5_666 ?
Ru1 O5 2.0692(16) 5_666 ?
Ru1 Ru1 2.2677(3) 5_666 ?
C19 H19A 0.9700 . ?
C19 H19B 0.9700 . ?
C19 H19C 0.9700 . ?
C19 H19D 0.9700 . ?
C19 C20 1.518(4) . ?
C19 O8 1.456(4) . ?
C19 O8A 1.246(12) . ?
C20 H20A 0.9700 . ?
C20 H20B 0.9700 . ?
C20 H20C 0.9700 . ?
C20 H20D 0.9700 . ?
C20 C21 1.524(5) . ?
C20 C21A 1.495(17) . ?
C21 H21A 0.9700 . ?
C21 H21B 0.9700 . ?
C21 C22 1.498(5) . ?
C21A H21C 0.9700 . ?
C21A H21D 0.9700 . ?
C21A C22A 1.527(17) . ?
C22 H22A 0.9700 . ?
C22 H22B 0.9700 . ?
C22 O8 1.415(4) . ?
C22A H22C 0.9700 . ?
C22A H22D 0.9700 . ?
C22A O8A 1.392(16) . ?
C23 H23A 0.9700 . ?
C23 H23B 0.9700 . ?
C23 C24 1.482(7) . ?
C23 O9 1.411(5) . ?
C24 H24A 0.9700 . ?
C24 H24B 0.9700 . ?
C24 C25 1.476(8) . ?
C25 H25A 0.9700 . ?
C25 H25B 0.9700 . ?
C25 C26 1.538(7) . ?
C26 H26A 0.9700 . ?
C26 H26B 0.9700 . ?
C26 O9 1.426(5) . ?
C23A H23C 0.9700 . ?
C23A H23D 0.9700 . ?
C23A C24A 1.508(15) . ?
C23A O9A 1.365(13) . ?
C24A H24C 0.9700 . ?
C24A H24D 0.9700 . ?
C24A C25A 1.442(14) . ?
C25A H25C 0.9700 . ?
C25A H25D 0.9700 . ?
C25A C26A 1.491(13) . ?
C26A H26C 0.9700 . ?
C26A H26D 0.9700 . ?
C26A O9A 1.374(12) . ?

loop_
_geom_torsion_atom_site_label_1
_geom_torsion_atom_site_label_2
_geom_torsion_atom_site_label_3
_geom_torsion_atom_site_label_4
_geom_torsion
_geom_torsion_site_symmetry_1
_geom_torsion_site_symmetry_2
_geom_torsion_site_symmetry_3
_geom_torsion_site_symmetry_4
_geom_torsion_publ_flag
C1 C2 C3 C4 177.2(3) . . . . ?
C1 C2 C7 C6 -178.8(2) . . . . ?
C2 C1 O1 Ru1 -179.64(16) . . . . ?
C2 C1 O2 Ru1 178.96(15) . . . 5_666 ?
C2 C3 C4 C5 1.1(5) . . . . ?
C2 C3 C4 F1 -175.6(3) . . . . ?
C3 C2 C7 C6 -0.3(4) . . . . ?
C3 C4 C5 C6 0.8(5) . . . . ?
C3 C4 C5 O3 179.9(3) . . . . ?
C4 C5 C6 C7 -2.4(5) . . . . ?
C4 C5 C6 F1A -170.7(9) . . . . ?
C5 C6 C7 C2 2.2(4) . . . . ?
C7 C2 C3 C4 -1.3(4) . . . . ?
C8 C9 C10 C11 -178.5(2) . . . . ?
C8 C9 C14 C13 177.7(2) . . . . ?
C9 C8 O4 Ru1 -177.82(15) . . . . ?
C9 C8 O5 Ru1 177.33(15) . . . 5_666 ?
C9 C10 C11 C12 1.5(4) . . . . ?
C9 C10 C11 F2 178.7(3) . . . . ?
C10 C9 C14 C13 -1.2(4) . . . . ?
C10 C11 C12 C13 -2.6(4) . . . . ?
C10 C11 C12 O6 178.0(3) . . . . ?
C11 C12 C13 C14 1.7(4) . . . . ?
C11 C12 C13 F2A -178.3(3) . . . . ?
C12 C13 C14 C9 0.1(4) . . . . ?
C14 C9 C10 C11 0.4(4) . . . . ?
C15 C16 C17 C18 -37.2(3) . . . . ?
C16 C15 O7 C18 -21.9(3) . . . . ?
C16 C15 O7 Ru1 117.0(2) . . . . ?
C16 C17 C18 O7 24.9(3) . . . . ?
C17 C18 O7 C15 -2.1(3) . . . . ?
C17 C18 O7 Ru1 -139.42(18) . . . . ?
F1 C4 C5 C6 177.5(3) . . . . ?
F1 C4 C5 O3 -3.3(5) . . . . ?
F1A C6 C7 C2 168.2(11) . . . . ?
F2 C11 C12 C13 180.0(3) . . . . ?
F2 C11 C12 O6 0.6(4) . . . . ?
F2A C13 C14 C9 -179.8(4) . . . . ?
O1 C1 C2 C3 7.2(4) . . . . ?
O1 C1 C2 C7 -174.3(2) . . . . ?
O1 C1 O2 Ru1 0.2(3) . . . 5_666 ?
O2 C1 C2 C3 -171.6(2) . . . . ?
O2 C1 C2 C7 6.9(3) . . . . ?
O2 C1 O1 Ru1 -0.9(3) . . . . ?
O3 C5 C6 C7 178.4(3) . . . . ?
O3 C5 C6 F1A 10.1(10) . . . . ?
O4 C8 C9 C10 -179.7(2) . . . . ?
O4 C8 C9 C14 1.4(3) . . . . ?
O4 C8 O5 Ru1 -2.7(3) . . . 5_666 ?
O5 C8 C9 C10 0.2(3) . . . . ?
O5 C8 C9 C14 -178.7(2) . . . . ?
O5 C8 O4 Ru1 2.2(3) . . . . ?
O6 C12 C13 C14 -178.9(2) . . . . ?
O6 C12 C13 F2A 1.0(5) . . . . ?
O7 C15 C16 C17 37.0(3) . . . . ?
C19 C20 C21 C22 36.5(4) . . . . ?
C19 C20 C21A C22A -35.6(18) . . . . ?
C20 C19 O8 C22 7.3(4) . . . . ?
C20 C19 O8A C22A -29.1(17) . . . . ?
C20 C21 C22 O8 -33.8(4) . . . . ?
C20 C21A C22A O8A 20(2) . . . . ?
C21 C22 O8 C19 16.7(4) . . . . ?
C21A C22A O8A C19 6(3) . . . . ?
O8 C19 C20 C21 -27.3(4) . . . . ?
O8A C19 C20 C21A 43.0(14) . . . . ?
C23 C24 C25 C26 -32.7(7) . . . . ?
C24 C23 O9 C26 3.2(6) . . . . ?
C24 C25 C26 O9 34.7(6) . . . . ?
C25 C26 O9 C23 -23.6(5) . . . . ?
O9 C23 C24 C25 19.6(7) . . . . ?
C23A C24A C25A C26A 13(2) . . . . ?
C24A C23A O9A C26A -5(2) . . . . ?
C24A C25A C26A O9A -17(2) . . . . ?
C25A C26A O9A C23A 14(2) . . . . ?
O9A C23A C24A C25A -6(2) . . . . ?
